data_1100623
loop_
_publ_author_name
'Chitsaz, Soheila'
'Neum\"uller, Bernhard'
'Harms, Klaus'
'Dehnicke, Kurt'

_publ_section_title
;
 Asymmetrisch substituierte Iminiumsalze [Et~3~PNAsPh~3~]X und ihre
 Reaktion mit Acetonitril. Kristallstrukturen von [Et~3~PNAsPh~3~]X
 (X = Cl, Br), [(Ph~3~As)~2~CCN]Br und [(Ph~3~As)~2~CCN(SnBr~5~)]
;
_journal_coden_ASTM ZAACAB
_journal_issue 8
_journal_name_full
;
 Zeitschrift fuer Anorganische und Allgemeine Chemie
;
_journal_page_first 1341
_journal_page_last 1346
_journal_paper_doi 10.1002/(sici)1521-3749(199808)624:8<1341::aid-zaac1341>3.0.co;2-v
_journal_volume 624
_journal_year 1998
_chemical_formula_sum 'C24 H30 As Br N P'
_space_group_IT_number 14
_symmetry_cell_setting monoclinic
_symmetry_space_group_name_Hall '-P 2ybc'
_symmetry_space_group_name_H-M 'P 1 21/c 1'
_cell_angle_alpha 90
_cell_angle_beta 92.40(1)
_cell_angle_gamma 90
_cell_formula_units_Z 4
_cell_length_a 10.262(1)
_cell_length_b 8.929(1)
_cell_length_c 25.702(2)
_cod_original_sg_symbol_H-M 'P 21/c'
_cod_original_formula_sum 'C24 H30 As1 Br1 N1 P1'
_cod_database_code 1100623

loop_
_symmetry_equiv_pos_site_id
_symmetry_equiv_pos_as_xyz
1 x,y,z
2 x,1/2-y,1/2+z
3 -x,-y,-z
4 -x,-1/2+y,-1/2-z

loop_
_atom_site_label
_atom_site_type_symbol
_atom_site_fract_x
_atom_site_fract_y
_atom_site_fract_z
As1 As 0.13250(2) 0.39956(3) 0.10381(1)
Br1 Br 0.50781(3) 0.92580(3) 0.14561(1)
N1 N 0.1770(2) 0.3213(2) 0.16349(9)
P1 P 0.27489(6) 0.36457(7) 0.21095(3)
C1 C 0.0895(2) 0.6089(3) 0.10624(10)
C2 C -0.0402(3) 0.6526(3) 0.10571(11)
H1 H -0.0979(35) 0.5871(36) 0.1003(14)
C3 C -0.0711(3) 0.8014(3) 0.11335(12)
H2 H -0.1582(31) 0.8313(33) 0.1137(12)
C4 C 0.0271(3) 0.9055(3) 0.12237(12)
H3 H 0.0084(37) 1.0034(44) 0.1280(15)
C5 C 0.1571(3) 0.8622(3) 0.12236(12)
H4 H 0.2288(33) 0.9376(35) 0.1286(12)
C6 C 0.1891(3) 0.7137(3) 0.11405(11)
H5 H 0.2770(28) 0.6844(28) 0.1148(11)
C7 C 0.2569(2) 0.3652(3) 0.05164(10)
C8 C 0.3319(3) 0.2359(3) 0.05547(13)
H6 H 0.3263(34) 0.1706(41) 0.0870(14)
C9 C 0.4149(3) 0.2051(4) 0.0153(2)
H7 H 0.4578(41) 0.1193(45) 0.0188(16)
C10 C 0.4222(3) 0.2998(5) -0.0268(2)
H8 H 0.4794(43) 0.2809(48) -0.0546(17)
C11 C 0.3488(3) 0.4287(5) -0.02931(14)
H9 H 0.3517(38) 0.4977(44) -0.0574(16)
C12 C 0.2650(3) 0.4621(4) 0.00988(12)
H10 H 0.2255(42) 0.5467(46) 0.0101(16)
C13 C -0.0214(2) 0.2915(2) 0.0828(1)
C14 C -0.0332(3) 0.2216(3) 0.03461(11)
H11 H 0.0410(29) 0.2301(32) 0.0109(12)
C15 C -0.1417(3) 0.1338(3) 0.02233(14)
H12 H -0.1477(35) 0.0929(37) -0.0063(15)
C16 C -0.2380(3) 0.1172(3) 0.05789(15)
H13 H -0.3138(34) 0.0527(37) 0.0505(13)
C17 C -0.2276(3) 0.1881(3) 0.10560(14)
H14 H -0.2927(34) 0.1804(35) 0.1261(13)
C18 C -0.1199(3) 0.2756(3) 0.11828(12)
H15 H -0.1113(27) 0.3172(32) 0.1508(12)
C19 C 0.4467(3) 0.3389(4) 0.19894(15)
H16 H 0.4960(53) 0.3555(59) 0.2400(22)
H17 H 0.4542(39) 0.2258(48) 0.1876(16)
C20 C 0.5015(3) 0.4494(4) 0.16029(14)
H18 H 0.5896(43) 0.4444(43) 0.1565(16)
H19 H 0.4794(47) 0.5546(54) 0.1811(19)
H20 H 0.4550(48) 0.442(5) 0.1245(21)
C21 C 0.2627(4) 0.5518(4) 0.23673(15)
H21 H 0.3219(50) 0.5571(51) 0.2748(21)
H22 H 0.3182(42) 0.6163(46) 0.2082(18)
C22 C 0.1241(4) 0.5991(5) 0.2484(2)
H23 H 0.1125(52) 0.6916(67) 0.2604(21)
H24 H 0.0952(55) 0.5320(65) 0.2710(23)
H25 H 0.0670(37) 0.5871(37) 0.2181(16)
C23 C 0.2392(3) 0.2382(4) 0.26304(13)
H26 H 0.3115(44) 0.2665(49) 0.2933(18)
H27 H 0.1449(35) 0.2733(39) 0.2765(13)
C24 C 0.2369(4) 0.0752(4) 0.2481(2)
H28 H 0.2117(43) 0.0144(54) 0.2752(18)
H29 H 0.3240(48) 0.0594(50) 0.2359(17)
H30 H 0.1706(37) 0.0562(36) 0.2225(15)

loop_
_atom_type_symbol
_atom_type_radius_bond
C 0.68
H 0.23
As 1.21
Br 1.21
N 0.68
P 1.05
